data_9017689
loop_
_publ_author_name
'Elliott, P.'
'Cooper, M. A.'
'Pring, A.'

_publ_section_title
;
 Barlowite, Cu4FBr(OH)6, a new mineral isostructural with claringbullite:
 description and crystal structure
;
_journal_name_full 'Mineralogical Magazine'
_journal_page_first 1755
_journal_page_last 1762
_journal_volume 78
_journal_year 2014
_chemical_compound_source 'Great Australia mine, Cloncurry, Queensland, Australia'
_chemical_formula_sum 'Br0.95 Cl0.09 Cu3.99 F H5.85 O5.85'
_chemical_name_mineral Barlowite
_space_group_IT_number 194
_space_group_name_Hall '-P 6c 2c'
_space_group_name_H-M_alt 'P 63/m m c'
_symmetry_space_group_name_H-M 'P 63/m m c'
_cell_angle_alpha 90
_cell_angle_beta 90
_cell_angle_gamma 120
_cell_length_a 6.6786
_cell_length_b 6.6786
_cell_length_c 9.2744
_cell_formula_units_Z 2
_cell_volume 358.251
_database_code_amcsd 0020634
_exptl_crystal_density_diffrn 4.182
_cod_data_source_file inputs/fixed/downloads/18/18596.cif
_cod_data_source_block 18596
_cod_original_formula_sum 'Cu3.99 Br.95 Cl.09 F O5.85 H5.85'
_cod_database_code 9017689

loop_
_space_group_symop_operation_xyz
x,y,z
-x,-x+y,1/2+z
x,x-y,1/2-z
-x+y,-x,1/2-z
x-y,x,1/2+z
-y,-x,z
y,x,-z
y,-x+y,-z
-y,x-y,z
x-y,-y,1/2+z
-x+y,y,1/2-z
x,y,1/2-z
-x,-y,1/2+z
x,x-y,z
-x,-x+y,-z
x-y,x,-z
-x+y,-x,z
y,x,1/2+z
-y,-x,1/2-z
-y,x-y,1/2-z
y,-x+y,1/2+z
-x+y,y,z
x-y,-y,-z
-x,-y,-z

loop_
_atom_site_aniso_label
_atom_site_aniso_U_11
_atom_site_aniso_U_22
_atom_site_aniso_U_33
_atom_site_aniso_U_12
_atom_site_aniso_U_13
_atom_site_aniso_U_23
Cu1 0.01064 0.01000 0.02260 0.00498 -0.00191 -0.00382
Cu2 0.01130 0.01790 0.00980 0.00900 0.00000 0.00000
Br 0.02010 0.02010 0.01510 0.01003 0.00000 0.00000
Cl 0.02010 0.02010 0.01510 0.01003 0.00000 0.00000
F 0.02120 0.02120 0.03300 0.01060 0.00000 0.00000
O 0.01080 0.01080 0.01590 0.00540 -0.00090 0.00090

loop_
_atom_site_label
_atom_site_fract_x
_atom_site_fract_y
_atom_site_fract_z
_atom_site_occupancy
_atom_site_U_iso_or_equiv
Cu1 0.50000 0.00000 0.00000 1.00000 0.01449
Cu2 0.37107 0.74210 0.75000 0.33000 0.01230
Br 0.66667 0.33333 0.75000 0.95000 0.01840
Cl 0.66667 0.33333 0.75000 0.09000 0.01840
F 0.00000 0.00000 0.75000 1.00000 0.02500
O 0.20189 0.79811 0.90797 0.97500 0.01250
H 0.12250 0.87750 0.87100 0.97500 0.04400

loop_
_cod_related_entry_id
_cod_related_entry_database
_cod_related_entry_code
1 AMCSD 0020634
